data_7040732
loop_
_publ_author_name
'Tsou, Lien-Hung'
'Sigrist, Marc'
'Chiang, Ming-Hsi'
'Horng, Er-Chien'
'Chen, Chun-Hsien'
'Huang, Shou-Ling'
'Lee, Gene-Hsiang'
'Peng, Shie-Ming'

_publ_section_title
;
 Asymmetric tetranuclear nickel chains with unidirectionally ordered
 2-(\a-(5-phenyl)pyridylamino)-1,8-naphthyridine ligands.
;
_journal_issue 43
_journal_name_full 'Dalton transactions (Cambridge, England : 2003)'
_journal_page_first 17281
_journal_page_last 17289
_journal_paper_doi 10.1039/c6dt03223k
_journal_volume 45
_journal_year 2016
_chemical_formula_sum 'C86 H73 B2 Cl12 F8 N16 Ni4'
_chemical_formula_weight 2164.46
_chemical_name_systematic
; 
 ? 
;
_space_group_IT_number 14
_symmetry_cell_setting monoclinic
_symmetry_space_group_name_Hall '-P 2yn'
_symmetry_space_group_name_H-M 'P 1 21/n 1'
_atom_sites_solution_hydrogens geom
_atom_sites_solution_primary direct
_atom_sites_solution_secondary difmap
_audit_creation_method SHELXL-97
_audit_update_record
;
2016-06-17 deposited with the CCDC.
2016-09-26 downloaded from the CCDC.
;
_cell_angle_alpha 90.00
_cell_angle_beta 91.750(2)
_cell_angle_gamma 90.00
_cell_formula_units_Z 4
_cell_length_a 14.6577(9)
_cell_length_b 35.883(2)
_cell_length_c 17.1139(10)
_cell_measurement_reflns_used 36814
_cell_measurement_temperature 293(2)
_cell_measurement_theta_max 25.00
_cell_measurement_theta_min 1.13
_cell_volume 8997.1(9)
_computing_cell_refinement DENZO-SMN
_computing_data_collection 'NONIUS COLLECT'
_computing_data_reduction DENZO-SMN
_computing_molecular_graphics 'Bruker SHELXTL'
_computing_publication_material 'Bruker SHELXTL'
_computing_structure_refinement 'SHELXL-97 (Sheldrick, 2008)'
_computing_structure_solution 'SHELXS-97 (Sheldrick, 2008)'
_diffrn_ambient_temperature 293(2)
_diffrn_measured_fraction_theta_full 0.989
_diffrn_measured_fraction_theta_max 0.989
_diffrn_measurement_device_type 'NONIUS KappaCCD'
_diffrn_measurement_method '\w scans'
_diffrn_radiation_monochromator graphite
_diffrn_radiation_source 'fine-focus sealed tube'
_diffrn_radiation_type MoK\a
_diffrn_radiation_wavelength 0.71073
_diffrn_reflns_av_R_equivalents 0.0823
_diffrn_reflns_av_sigmaI/netI 0.1199
_diffrn_reflns_limit_h_max 17
_diffrn_reflns_limit_h_min -16
_diffrn_reflns_limit_k_max 40
_diffrn_reflns_limit_k_min -42
_diffrn_reflns_limit_l_max 20
_diffrn_reflns_limit_l_min -19
_diffrn_reflns_number 36814
_diffrn_reflns_theta_full 25.00
_diffrn_reflns_theta_max 25.00
_diffrn_reflns_theta_min 1.13
_exptl_absorpt_coefficient_mu 1.253
_exptl_absorpt_correction_T_max 0.8849
_exptl_absorpt_correction_T_min 0.6341
_exptl_absorpt_correction_type multi-scan
_exptl_crystal_colour dark-red
_exptl_crystal_density_diffrn 1.598
_exptl_crystal_density_method 'not measured'
_exptl_crystal_description needle
_exptl_crystal_F_000 4396
_exptl_crystal_size_max 0.40
_exptl_crystal_size_mid 0.10
_exptl_crystal_size_min 0.10
_refine_diff_density_max 2.254
_refine_diff_density_min -1.561
_refine_diff_density_rms 0.175
_refine_ls_extinction_method none
_refine_ls_goodness_of_fit_ref 1.410
_refine_ls_hydrogen_treatment mixed
_refine_ls_matrix_type full
_refine_ls_number_parameters 1135
_refine_ls_number_reflns 15675
_refine_ls_number_restraints 145
_refine_ls_restrained_S_all 1.448
_refine_ls_R_factor_all 0.2264
_refine_ls_R_factor_gt 0.1185
_refine_ls_shift/su_max 0.033
_refine_ls_shift/su_mean 0.001
_refine_ls_structure_factor_coef Fsqd
_refine_ls_weighting_details 'calc w=1/[\s^2^(Fo^2^)+(0.0920P)^2^+40.5360P] where P=(Fo^2^+2Fc^2^)/3'
_refine_ls_weighting_scheme calc
_refine_ls_wR_factor_gt 0.2984
_refine_ls_wR_factor_ref 0.3467
_reflns_number_gt 6932
_reflns_number_total 15675
_reflns_threshold_expression >2sigma(I)
_cod_data_source_file c6dt03223k2.cif
_cod_data_source_block ic17383
_cod_depositor_comments
;
The following automatic conversions were performed:

'_symmetry_cell_setting' value 'Monoclinic' changed to 'monoclinic'
according to
/usr/data/users/saulius/crontab/automatic-downloads/rss-feeds/RSC/lib/dictionaries/cif_core.dic
dictionary named 'cif_core.dic' version 2.4.2 from 2011-04-26.

Automatic conversion script
Id: cif_fix_values 4268 2015-11-12 08:31:59Z antanas 

 Adding full bibliography for 7040731--7040734.cif.
;
_cod_original_sg_symbol_H-M P2(1)/n
_cod_database_code 7040732

loop_
_symmetry_equiv_pos_as_xyz
'x, y, z'
'-x+1/2, y+1/2, -z+1/2'
'-x, -y, -z'
'x-1/2, -y-1/2, z-1/2'

loop_
_atom_site_label
_atom_site_type_symbol
_atom_site_fract_x
_atom_site_fract_y
_atom_site_fract_z
_atom_site_U_iso_or_equiv
_atom_site_adp_type
_atom_site_occupancy
_atom_site_symmetry_multiplicity
_atom_site_calc_flag
_atom_site_refinement_flags
Ni1 Ni 0.26585(12) 0.26319(4) 0.23714(10) 0.0472(5) Uani 1 1 d .
Ni2 Ni 0.26222(11) 0.33071(4) 0.23776(9) 0.0369(4) Uani 1 1 d .
Ni3 Ni 0.25830(11) 0.39578(4) 0.23937(8) 0.0329(4) Uani 1 1 d .
Ni4 Ni 0.25477(10) 0.46336(4) 0.24275(8) 0.0312(4) Uani 1 1 d .
Cl1 Cl 0.2689(3) 0.19886(9) 0.2368(2) 0.0661(11) Uani 1 1 d .
Cl2 Cl 0.2523(2) 0.52796(7) 0.24473(16) 0.0361(7) Uani 1 1 d .
N1 N 0.1249(8) 0.2703(3) 0.2405(6) 0.048(3) Uani 1 1 d .
N2 N 0.1356(7) 0.3316(3) 0.2047(6) 0.040(3) Uani 1 1 d .
N3 N 0.1564(6) 0.3945(3) 0.1696(5) 0.034(2) Uani 1 1 d .
N4 N 0.1808(7) 0.4558(3) 0.1379(5) 0.034(2) Uani 1 1 d .
N5 N 0.2575(7) 0.2710(3) 0.1165(6) 0.051(3) Uani 1 1 d .
N6 N 0.3004(7) 0.3328(3) 0.1330(6) 0.040(3) Uani 1 1 d .
N7 N 0.3395(7) 0.3948(3) 0.1552(6) 0.043(3) Uani 1 1 d .
N8 N 0.3778(6) 0.4571(3) 0.1804(5) 0.032(2) Uani 1 1 d .
N9 N 0.4063(7) 0.2715(3) 0.2347(6) 0.048(3) Uani 1 1 d .
N10 N 0.3888(7) 0.3338(3) 0.2732(5) 0.041(3) Uani 1 1 d .
N11 N 0.3606(7) 0.3944(3) 0.3100(5) 0.036(2) Uani 1 1 d .
N12 N 0.3299(6) 0.4551(3) 0.3472(5) 0.034(2) Uani 1 1 d .
N13 N 0.2785(8) 0.2706(3) 0.3587(6) 0.053(3) Uani 1 1 d .
N14 N 0.2243(7) 0.3310(3) 0.3444(5) 0.041(3) Uani 1 1 d .
N15 N 0.1787(7) 0.3928(2) 0.3229(5) 0.034(2) Uani 1 1 d .
N16 N 0.1353(6) 0.4545(3) 0.3063(5) 0.032(2) Uani 1 1 d .
C1 C 0.0722(11) 0.2405(4) 0.2593(9) 0.064(4) Uani 1 1 d .
H1 H 0.1006 0.2194 0.2801 0.077 Uiso 1 1 calc R
C2 C -0.0199(11) 0.2403(4) 0.2491(9) 0.061(4) Uani 1 1 d .
H2 H -0.0528 0.2193 0.2627 0.073 Uiso 1 1 calc R
C3 C -0.0664(10) 0.2717(4) 0.2180(8) 0.057(4) Uani 1 1 d .
H3 H -0.1293 0.2717 0.2094 0.068 Uiso 1 1 calc R
C4 C -0.0128(10) 0.3028(4) 0.2008(8) 0.050(4) Uani 1 1 d .
C5 C 0.0816(9) 0.3016(3) 0.2146(7) 0.040(3) Uani 1 1 d .
C6 C -0.0514(10) 0.3363(4) 0.1739(8) 0.056(4) Uani 1 1 d .
H6 H -0.1142 0.3382 0.1656 0.067 Uiso 1 1 calc R
C7 C 0.0041(10) 0.3667(4) 0.1595(7) 0.051(4) Uani 1 1 d .
H7 H -0.0215 0.3886 0.1397 0.061 Uiso 1 1 calc R
C8 C 0.1006(9) 0.3647(4) 0.1749(7) 0.045(3) Uani 1 1 d .
C9 C 0.1383(8) 0.4231(3) 0.1189(7) 0.036(3) Uani 1 1 d .
C10 C 0.0898(9) 0.4201(4) 0.0482(7) 0.048(4) Uani 1 1 d .
H10 H 0.0599 0.3980 0.0355 0.057 Uiso 1 1 calc R
C11 C 0.0856(9) 0.4504(4) -0.0047(7) 0.052(4) Uani 1 1 d .
H11 H 0.0523 0.4484 -0.0516 0.062 Uiso 1 1 calc R
C12 C 0.1323(9) 0.4836(4) 0.0146(7) 0.045(3) Uani 1 1 d .
C13 C 0.1769(8) 0.4845(3) 0.0863(6) 0.036(3) Uani 1 1 d .
H13 H 0.2068 0.5064 0.1006 0.043 Uiso 1 1 calc R
C14 C 0.1401(9) 0.5142(4) -0.0413(6) 0.041(3) Uani 1 1 d .
C15 C 0.1412(11) 0.5074(4) -0.1215(8) 0.067(4) Uani 1 1 d .
H15 H 0.1309 0.4833 -0.1400 0.081 Uiso 1 1 calc R
C16 C 0.1576(11) 0.5367(5) -0.1755(8) 0.072(5) Uani 1 1 d .
H16A H 0.2073 0.5288 -0.2079 0.086 Uiso 1 1 calc R
H16B H 0.1038 0.5389 -0.2096 0.086 Uiso 1 1 calc R
C17 C 0.1781(10) 0.5710(4) -0.1482(9) 0.061(4) Uani 1 1 d .
H17 H 0.1906 0.5899 -0.1834 0.073 Uiso 1 1 calc R
C18 C 0.1807(10) 0.5786(4) -0.0690(8) 0.059(4) Uani 1 1 d .
H18 H 0.1953 0.6024 -0.0510 0.070 Uiso 1 1 calc R
C19 C 0.1615(10) 0.5505(4) -0.0169(8) 0.056(4) Uani 1 1 d .
H19 H 0.1627 0.5559 0.0362 0.067 Uiso 1 1 calc R
C20 C 0.2391(11) 0.2425(4) 0.0686(9) 0.064(4) Uani 1 1 d .
H20 H 0.2177 0.2206 0.0904 0.077 Uiso 1 1 calc R
C21 C 0.2497(11) 0.2434(4) -0.0125(9) 0.071(5) Uani 1 1 d .
H21 H 0.2322 0.2232 -0.0435 0.086 Uiso 1 1 calc R
C22 C 0.2870(11) 0.2753(4) -0.0456(9) 0.066(4) Uani 1 1 d .
H22 H 0.2989 0.2762 -0.0986 0.080 Uiso 1 1 calc R
C23 C 0.3059(11) 0.3055(4) 0.0022(8) 0.060(4) Uani 1 1 d .
C24 C 0.2854(9) 0.3031(3) 0.0825(8) 0.047(3) Uani 1 1 d .
C25 C 0.3442(10) 0.3395(4) -0.0239(8) 0.061(4) Uani 1 1 d .
H25 H 0.3577 0.3420 -0.0764 0.074 Uiso 1 1 calc R
C26 C 0.3616(10) 0.3682(4) 0.0250(7) 0.055(4) Uani 1 1 d .
H26 H 0.3905 0.3895 0.0072 0.066 Uiso 1 1 calc R
C27 C 0.3352(9) 0.3656(3) 0.1046(7) 0.041(3) Uani 1 1 d .
C28 C 0.4005(8) 0.4239(3) 0.1483(7) 0.035(3) Uani 1 1 d .
C29 C 0.4893(9) 0.4204(4) 0.1167(7) 0.050(4) Uani 1 1 d .
H29 H 0.5084 0.3977 0.0965 0.060 Uiso 1 1 calc R
C30 C 0.5452(9) 0.4503(4) 0.1165(8) 0.050(4) Uani 1 1 d .
H30 H 0.6033 0.4480 0.0967 0.060 Uiso 1 1 calc R
C31 C 0.5176(8) 0.4841(3) 0.1452(7) 0.038(3) Uani 1 1 d .
C32 C 0.4338(8) 0.4857(3) 0.1778(6) 0.036(3) Uani 1 1 d .
H32 H 0.4153 0.5082 0.1993 0.043 Uiso 1 1 calc R
C33 C 0.5781(8) 0.5175(4) 0.1430(8) 0.046(3) Uani 1 1 d .
C34 C 0.6342(10) 0.5244(4) 0.0811(9) 0.067(4) Uani 1 1 d .
H34 H 0.6346 0.5083 0.0385 0.080 Uiso 1 1 calc R
C35 C 0.6907(11) 0.5560(4) 0.0834(12) 0.080(6) Uani 1 1 d .
H35 H 0.7293 0.5603 0.0421 0.096 Uiso 1 1 calc R
C36 C 0.6908(10) 0.5798(4) 0.1421(12) 0.079(6) Uani 1 1 d .
H36 H 0.7283 0.6007 0.1406 0.095 Uiso 1 1 calc R
C37 C 0.6341(10) 0.5742(4) 0.2085(9) 0.061(4) Uani 1 1 d .
H37 H 0.6347 0.5908 0.2503 0.073 Uiso 1 1 calc R
C38 C 0.5791(9) 0.5432(4) 0.2070(8) 0.053(4) Uani 1 1 d .
H38 H 0.5415 0.5387 0.2488 0.063 Uiso 1 1 calc R
C39 C 0.4636(10) 0.2427(4) 0.2208(8) 0.052(4) Uani 1 1 d .
H39 H 0.4385 0.2206 0.2017 0.062 Uiso 1 1 calc R
C40 C 0.5565(11) 0.2444(4) 0.2333(9) 0.063(4) Uani 1 1 d .
H40 H 0.5928 0.2242 0.2205 0.075 Uiso 1 1 calc R
C41 C 0.5962(10) 0.2766(3) 0.2652(8) 0.055(4) Uani 1 1 d .
H41 H 0.6585 0.2776 0.2770 0.066 Uiso 1 1 calc R
C42 C 0.5407(9) 0.3069(4) 0.2788(8) 0.046(3) Uani 1 1 d .
C43 C 0.4470(10) 0.3042(3) 0.2612(7) 0.048(3) Uani 1 1 d .
C44 C 0.5743(9) 0.3420(4) 0.3058(7) 0.050(4) Uani 1 1 d .
H44 H 0.6368 0.3457 0.3131 0.060 Uiso 1 1 calc R
C45 C 0.5151(10) 0.3706(4) 0.3212(8) 0.051(4) Uani 1 1 d .
H45 H 0.5369 0.3926 0.3436 0.061 Uiso 1 1 calc R
C46 C 0.4209(9) 0.3664(3) 0.3028(7) 0.040(3) Uani 1 1 d .
C47 C 0.3720(8) 0.4227(3) 0.3632(7) 0.032(3) Uani 1 1 d .
C48 C 0.4168(9) 0.4178(3) 0.4357(7) 0.049(4) Uani 1 1 d .
H48 H 0.4453 0.3952 0.4477 0.059 Uiso 1 1 calc R
C49 C 0.4188(9) 0.4473(3) 0.4911(7) 0.046(3) Uani 1 1 d .
H49 H 0.4521 0.4450 0.5380 0.055 Uiso 1 1 calc R
C50 C 0.3692(8) 0.4802(3) 0.4738(6) 0.036(3) Uani 1 1 d .
C51 C 0.3281(8) 0.4825(3) 0.4013(7) 0.033(3) Uani 1 1 d .
H51 H 0.2969 0.5043 0.3882 0.039 Uiso 1 1 calc R
C52 C 0.3587(8) 0.5098(3) 0.5334(7) 0.037(3) Uani 1 1 d .
C53 C 0.3576(11) 0.5011(4) 0.6120(7) 0.066(4) Uani 1 1 d .
H53 H 0.3717 0.4770 0.6282 0.079 Uiso 1 1 calc R
C54 C 0.3356(12) 0.5281(4) 0.6678(8) 0.072(5) Uani 1 1 d .
H54 H 0.3359 0.5218 0.7206 0.086 Uiso 1 1 calc R
C55 C 0.3139(10) 0.5631(4) 0.6448(8) 0.056(4) Uani 1 1 d .
H55 H 0.2984 0.5809 0.6815 0.067 Uiso 1 1 calc R
C56 C 0.3150(10) 0.5720(4) 0.5664(8) 0.056(4) Uani 1 1 d .
H56 H 0.3007 0.5961 0.5502 0.067 Uiso 1 1 calc R
C57 C 0.3376(9) 0.5452(4) 0.5111(8) 0.052(4) Uani 1 1 d .
H57 H 0.3382 0.5516 0.4585 0.062 Uiso 1 1 calc R
C58 C 0.3026(12) 0.2427(4) 0.4042(10) 0.074(5) Uani 1 1 d .
H58 H 0.3244 0.2212 0.3809 0.089 Uiso 1 1 calc R
C59 C 0.2973(13) 0.2434(4) 0.4861(9) 0.083(6) Uani 1 1 d .
H59 H 0.3178 0.2234 0.5162 0.100 Uiso 1 1 calc R
C60 C 0.2616(12) 0.2740(4) 0.5200(10) 0.081(5) Uani 1 1 d .
H60 H 0.2556 0.2750 0.5739 0.097 Uiso 1 1 calc R
C61 C 0.2340(11) 0.3041(4) 0.4737(8) 0.059(4) Uani 1 1 d .
C62 C 0.2452(9) 0.3018(3) 0.3931(7) 0.045(3) Uani 1 1 d .
C63 C 0.1905(10) 0.3366(4) 0.5025(8) 0.057(4) Uani 1 1 d .
H63 H 0.1792 0.3385 0.5555 0.068 Uiso 1 1 calc R
C64 C 0.1657(10) 0.3646(4) 0.4542(7) 0.052(4) Uani 1 1 d .
H64 H 0.1344 0.3850 0.4736 0.062 Uiso 1 1 calc R
C65 C 0.1873(9) 0.3634(3) 0.3724(7) 0.041(3) Uani 1 1 d .
C66 C 0.1130(8) 0.4203(3) 0.3330(6) 0.034(3) Uani 1 1 d .
C67 C 0.0301(9) 0.4142(3) 0.3662(7) 0.042(3) Uani 1 1 d .
H67 H 0.0145 0.3904 0.3822 0.050 Uiso 1 1 calc R
C68 C -0.0302(9) 0.4433(4) 0.3759(7) 0.044(3) Uani 1 1 d .
H68 H -0.0864 0.4389 0.3979 0.052 Uiso 1 1 calc R
C69 C -0.0071(8) 0.4791(3) 0.3527(6) 0.036(3) Uani 1 1 d .
C70 C 0.0755(7) 0.4826(3) 0.3162(6) 0.030(3) Uani 1 1 d .
H70 H 0.0908 0.5059 0.2971 0.036 Uiso 1 1 calc R
C71 C -0.0671(8) 0.5109(3) 0.3644(7) 0.041(3) Uani 1 1 d .
C72 C -0.1111(10) 0.5157(4) 0.4335(9) 0.062(4) Uani 1 1 d .
H72 H -0.1030 0.4985 0.4736 0.075 Uiso 1 1 calc R
C73 C -0.1679(10) 0.5464(4) 0.4436(10) 0.071(5) Uani 1 1 d .
H73 H -0.1983 0.5491 0.4902 0.085 Uiso 1 1 calc R
C74 C -0.1795(10) 0.5724(4) 0.3867(10) 0.063(4) Uani 1 1 d .
H74 H -0.2175 0.5927 0.3943 0.076 Uiso 1 1 calc R
C75 C -0.1359(10) 0.5686(4) 0.3190(10) 0.063(4) Uani 1 1 d .
H75 H -0.1435 0.5866 0.2801 0.076 Uiso 1 1 calc R
C76 C -0.0797(9) 0.5382(4) 0.3071(8) 0.054(4) Uani 1 1 d .
H76 H -0.0499 0.5360 0.2601 0.064 Uiso 1 1 calc R
B1 B 0.8286(12) 0.3357(4) 0.3576(10) 0.051(4) Uani 1 1 d .
F1 F 0.7975(6) 0.3024(3) 0.3305(6) 0.091(3) Uani 1 1 d .
F2 F 0.7788(7) 0.3443(2) 0.4211(5) 0.087(3) Uani 1 1 d .
F3 F 0.9184(7) 0.3347(3) 0.3732(6) 0.100(3) Uani 1 1 d .
F4 F 0.8100(9) 0.3626(3) 0.3011(7) 0.134(4) Uani 1 1 d U
B2 B 0.2685(12) 0.3239(5) 0.7347(12) 0.057(5) Uani 1 1 d .
F5 F 0.2622(6) 0.2874(3) 0.7155(6) 0.095(3) Uani 1 1 d .
F6 F 0.3378(8) 0.3291(3) 0.7882(6) 0.100(3) Uani 1 1 d .
F7 F 0.2915(12) 0.3463(4) 0.6761(7) 0.172(7) Uani 1 1 d .
F8 F 0.1914(11) 0.3364(4) 0.7607(10) 0.172(6) Uani 1 1 d U
C77 C 0.6820(12) 0.3945(5) 0.8787(10) 0.112(7) Uani 1 1 d DU
H77A H 0.7383 0.4074 0.8680 0.135 Uiso 1 1 calc R
H77B H 0.6968 0.3722 0.9087 0.135 Uiso 1 1 calc R
C78 C 0.6328(12) 0.3840(6) 0.8027(11) 0.131(8) Uani 1 1 d DU
H78A H 0.6743 0.3711 0.7688 0.157 Uiso 1 1 calc R
H78B H 0.6107 0.4062 0.7761 0.157 Uiso 1 1 calc R
Cl3 Cl 0.6097(4) 0.42373(16) 0.9325(3) 0.1143(18) Uani 1 1 d DU
Cl4 Cl 0.5413(5) 0.35495(19) 0.8241(5) 0.163(3) Uani 1 1 d DU
C79 C 0.4108(14) 0.1304(8) 0.1749(13) 0.200 Uiso 1 1 d D
H79A H 0.4338 0.1102 0.2074 0.240 Uiso 1 1 calc R
H79B H 0.3780 0.1475 0.2080 0.240 Uiso 1 1 calc R
C80 C 0.3445(14) 0.1146(5) 0.1109(13) 0.133(8) Uani 1 1 d DU
H80A H 0.3358 0.1326 0.0689 0.160 Uiso 1 1 calc R
H80B H 0.2856 0.1093 0.1327 0.160 Uiso 1 1 calc R
Cl5 Cl 0.5027(4) 0.15389(15) 0.1342(3) 0.1138(18) Uani 1 1 d DU
Cl6 Cl 0.3924(5) 0.07443(16) 0.0758(4) 0.133(2) Uani 1 1 d DU
C81 C 0.9558(15) 0.3412(8) 0.9510(15) 0.214(4) Uani 1 1 d DU
H81A H 0.8975 0.3285 0.9510 0.256 Uiso 1 1 calc R
H81B H 0.9505 0.3644 0.9796 0.256 Uiso 1 1 calc R
C82 C 0.985(3) 0.3488(7) 0.8660(12) 0.345(8) Uani 1 1 d DU
H82A H 0.9524 0.3327 0.8293 0.415 Uiso 1 1 calc R
H82B H 1.0502 0.3448 0.8611 0.415 Uiso 1 1 calc R
Cl7 Cl 1.0449(7) 0.3122(3) 0.9947(6) 0.214(4) Uani 1 1 d DU
Cl8 Cl 0.9568(11) 0.3956(5) 0.8496(10) 0.345(8) Uani 1 1 d DU
C83 C 0.588(3) 0.3105(6) 0.0140(13) 0.31(2) Uani 1 1 d DU
H83A H 0.5415 0.3266 -0.0087 0.370 Uiso 1 1 calc R
H83B H 0.6312 0.3047 -0.0264 0.370 Uiso 1 1 calc R
C84 C 0.545(2) 0.2749(7) 0.0422(11) 0.258(19) Uani 1 1 d DU
H84A H 0.4906 0.2811 0.0703 0.309 Uiso 1 1 calc R
H84B H 0.5872 0.2625 0.0785 0.309 Uiso 1 1 calc R
Cl9 Cl 0.6464(8) 0.3342(3) 0.0916(7) 0.264(5) Uani 1 1 d DU
Cl10 Cl 0.5155(8) 0.2439(3) -0.0340(7) 0.269(5) Uani 1 1 d DU
C85 C 0.508(2) 0.3305(8) 0.5769(10) 0.27(2) Uani 1 1 d DU
H85A H 0.4510 0.3421 0.5919 0.328 Uiso 1 1 calc R
H85B H 0.5246 0.3118 0.6155 0.328 Uiso 1 1 calc R
C86 C 0.5844(13) 0.3603(5) 0.5711(10) 0.119(7) Uani 1 1 d DU
H86A H 0.5855 0.3706 0.5187 0.143 Uiso 1 1 calc R
H86B H 0.6436 0.3494 0.5838 0.143 Uiso 1 1 calc R
Cl11 Cl 0.4948(7) 0.3102(3) 0.4836(6) 0.222(4) Uani 1 1 d DU
Cl12 Cl 0.5587(9) 0.3938(3) 0.6367(8) 0.281(6) Uani 1 1 d DU

loop_
_atom_site_aniso_label
_atom_site_aniso_U_11
_atom_site_aniso_U_22
_atom_site_aniso_U_33
_atom_site_aniso_U_23
_atom_site_aniso_U_13
_atom_site_aniso_U_12
Ni1 0.0572(12) 0.0313(9) 0.0538(11) -0.0071(8) 0.0098(9) -0.0008(9)
Ni2 0.0432(10) 0.0312(8) 0.0363(9) -0.0044(7) 0.0035(7) -0.0007(8)
Ni3 0.0388(9) 0.0305(8) 0.0296(8) -0.0018(7) 0.0022(7) 0.0004(8)
Ni4 0.0379(9) 0.0293(8) 0.0265(8) -0.0010(7) 0.0029(7) -0.0016(7)
Cl1 0.078(3) 0.0353(18) 0.086(3) -0.0062(19) 0.018(2) 0.0004(19)
Cl2 0.0442(18) 0.0304(15) 0.0339(15) 0.0015(13) 0.0039(13) 0.0007(15)
N1 0.062(8) 0.031(6) 0.053(7) -0.011(5) 0.008(6) -0.013(6)
N2 0.045(7) 0.037(6) 0.038(6) -0.015(5) -0.001(5) 0.001(5)
N3 0.037(6) 0.028(5) 0.036(5) -0.003(5) 0.000(5) -0.009(5)
N4 0.047(7) 0.029(6) 0.026(5) 0.001(4) 0.004(5) 0.007(5)
N5 0.047(7) 0.049(7) 0.058(7) -0.016(6) 0.001(6) -0.001(6)
N6 0.040(6) 0.041(6) 0.041(6) -0.009(5) 0.005(5) 0.000(5)
N7 0.044(7) 0.037(6) 0.047(6) -0.005(5) 0.011(5) -0.007(5)
N8 0.043(6) 0.033(6) 0.021(5) 0.001(4) -0.001(5) 0.002(5)
N9 0.053(7) 0.037(6) 0.054(7) -0.004(5) 0.008(6) 0.003(6)
N10 0.056(7) 0.034(6) 0.032(5) 0.002(5) 0.004(5) 0.009(5)
N11 0.047(7) 0.032(6) 0.029(5) -0.004(5) -0.007(5) -0.005(5)
N12 0.034(6) 0.039(6) 0.029(5) -0.006(5) 0.005(5) 0.001(5)
N13 0.072(8) 0.031(6) 0.055(7) 0.008(6) 0.008(6) 0.003(6)
N14 0.055(7) 0.034(6) 0.034(6) 0.002(5) 0.012(5) 0.006(5)
N15 0.043(6) 0.024(5) 0.036(5) 0.001(4) -0.002(5) 0.001(5)
N16 0.036(6) 0.043(6) 0.019(5) 0.000(4) 0.001(4) 0.001(5)
C1 0.066(11) 0.061(10) 0.066(10) -0.015(8) 0.019(9) -0.014(9)
C2 0.064(11) 0.048(9) 0.070(10) -0.013(8) 0.012(9) -0.025(8)
C3 0.051(9) 0.062(10) 0.057(9) -0.010(8) 0.014(8) -0.018(8)
C4 0.061(10) 0.035(8) 0.054(9) -0.009(7) 0.013(8) -0.002(7)
C5 0.048(9) 0.025(7) 0.048(8) -0.006(6) 0.008(7) -0.008(6)
C6 0.048(9) 0.059(10) 0.062(9) -0.006(8) 0.017(8) -0.014(8)
C7 0.059(10) 0.053(9) 0.043(8) -0.003(7) 0.021(7) 0.004(7)
C8 0.046(9) 0.054(9) 0.036(7) -0.012(7) 0.003(7) 0.012(7)
C9 0.028(7) 0.046(8) 0.034(7) -0.006(6) 0.005(6) 0.004(6)
C10 0.043(8) 0.057(9) 0.043(8) -0.018(7) -0.008(7) -0.005(7)
C11 0.056(9) 0.068(10) 0.031(7) -0.006(7) -0.008(7) -0.021(8)
C12 0.048(9) 0.056(9) 0.030(7) 0.014(6) 0.001(6) 0.017(7)
C13 0.032(7) 0.040(7) 0.035(7) -0.008(6) -0.003(6) 0.001(6)
C14 0.044(8) 0.055(9) 0.024(6) -0.003(6) -0.008(6) 0.013(7)
C15 0.091(13) 0.060(10) 0.051(9) 0.008(8) -0.008(9) -0.001(9)
C16 0.073(12) 0.092(13) 0.049(9) 0.005(9) -0.009(8) 0.009(10)
C17 0.074(11) 0.049(9) 0.058(10) 0.015(8) -0.011(8) 0.012(8)
C18 0.074(11) 0.055(9) 0.045(8) 0.007(7) -0.014(8) 0.009(8)
C19 0.070(11) 0.057(9) 0.040(8) -0.001(7) -0.004(7) -0.001(8)
C20 0.089(12) 0.039(8) 0.064(10) -0.025(7) 0.011(9) -0.007(8)
C21 0.087(13) 0.067(11) 0.061(10) -0.030(9) 0.013(9) -0.013(9)
C22 0.088(13) 0.052(9) 0.059(9) -0.019(8) 0.010(9) -0.005(9)
C23 0.083(12) 0.052(9) 0.046(8) -0.011(7) 0.013(8) 0.002(8)
C24 0.057(9) 0.038(8) 0.048(8) -0.009(7) 0.003(7) -0.009(7)
C25 0.085(12) 0.069(10) 0.031(7) -0.015(7) 0.013(8) -0.009(9)
C26 0.081(11) 0.048(9) 0.036(7) -0.003(7) 0.009(7) -0.010(8)
C27 0.044(8) 0.041(8) 0.038(7) -0.014(6) 0.008(6) 0.002(6)
C28 0.031(7) 0.040(7) 0.035(7) -0.007(6) -0.010(6) 0.003(6)
C29 0.045(9) 0.060(9) 0.046(8) -0.003(7) 0.011(7) 0.005(7)
C30 0.043(9) 0.055(9) 0.053(8) 0.000(7) 0.010(7) -0.003(7)
C31 0.043(8) 0.036(7) 0.036(7) 0.006(6) 0.009(6) -0.003(6)
C32 0.038(7) 0.041(8) 0.030(6) 0.001(6) 0.006(6) -0.008(6)
C33 0.030(7) 0.046(8) 0.063(9) 0.006(7) 0.005(7) 0.001(6)
C34 0.065(10) 0.055(9) 0.081(11) -0.002(8) 0.036(9) 0.006(8)
C35 0.072(12) 0.032(9) 0.139(16) 0.019(10) 0.060(12) 0.006(8)
C36 0.047(10) 0.039(9) 0.152(18) 0.014(11) 0.006(11) -0.004(8)
C37 0.068(11) 0.045(9) 0.068(10) 0.014(8) -0.017(9) -0.012(8)
C38 0.049(9) 0.051(9) 0.058(9) 0.011(7) -0.005(7) -0.009(7)
C39 0.059(10) 0.038(8) 0.060(9) 0.002(7) 0.015(8) 0.000(7)
C40 0.064(11) 0.051(9) 0.074(10) 0.005(8) 0.025(9) 0.014(8)
C41 0.048(9) 0.032(8) 0.084(11) -0.002(7) 0.002(8) 0.001(7)
C42 0.039(8) 0.045(8) 0.055(8) 0.000(7) 0.008(7) 0.001(7)
C43 0.063(10) 0.035(8) 0.045(8) 0.006(6) 0.005(7) 0.006(7)
C44 0.031(7) 0.066(9) 0.052(8) -0.012(7) -0.012(6) 0.016(7)
C45 0.054(9) 0.046(8) 0.052(8) -0.008(7) -0.006(7) 0.008(7)
C46 0.055(9) 0.028(7) 0.038(7) 0.001(6) 0.004(7) 0.006(7)
C47 0.031(7) 0.028(7) 0.036(7) 0.005(5) -0.002(6) 0.003(5)
C48 0.063(10) 0.033(7) 0.050(8) -0.007(6) -0.006(7) 0.004(7)
C49 0.046(8) 0.049(8) 0.041(7) -0.004(6) -0.010(7) 0.006(7)
C50 0.046(8) 0.030(7) 0.031(7) 0.005(5) 0.005(6) 0.000(6)
C51 0.034(7) 0.023(6) 0.041(7) 0.004(6) 0.001(6) -0.004(5)
C52 0.042(8) 0.035(7) 0.033(7) -0.004(6) 0.000(6) 0.000(6)
C53 0.104(13) 0.059(10) 0.034(8) -0.008(7) -0.025(8) 0.012(9)
C54 0.113(14) 0.061(11) 0.041(8) -0.003(8) -0.007(9) 0.017(10)
C55 0.061(10) 0.051(10) 0.056(9) -0.017(7) 0.003(8) -0.003(8)
C56 0.064(10) 0.048(8) 0.054(9) -0.027(7) -0.014(8) 0.006(7)
C57 0.068(10) 0.046(9) 0.042(8) -0.004(7) -0.002(7) 0.003(7)
C58 0.101(14) 0.042(9) 0.080(12) 0.008(9) 0.016(10) 0.021(9)
C59 0.146(18) 0.042(9) 0.062(11) 0.014(8) 0.002(11) 0.018(10)
C60 0.107(15) 0.065(11) 0.072(11) 0.017(9) 0.010(11) 0.026(10)
C61 0.092(12) 0.042(8) 0.045(8) 0.007(7) 0.012(8) 0.003(8)
C62 0.059(9) 0.038(8) 0.039(7) 0.001(6) 0.002(7) 0.004(7)
C63 0.089(12) 0.049(9) 0.033(7) 0.006(7) 0.014(8) 0.000(8)
C64 0.078(11) 0.050(8) 0.027(7) -0.003(6) 0.010(7) 0.006(8)
C65 0.048(8) 0.038(7) 0.037(7) 0.000(6) 0.007(6) -0.002(6)
C66 0.045(8) 0.032(7) 0.027(6) -0.001(5) 0.007(6) -0.006(6)
C67 0.049(8) 0.032(7) 0.046(8) -0.002(6) 0.011(7) -0.007(6)
C68 0.038(8) 0.057(9) 0.035(7) -0.005(6) 0.005(6) 0.004(7)
C69 0.039(8) 0.037(7) 0.032(6) -0.001(6) 0.005(6) 0.000(6)
C70 0.033(7) 0.029(7) 0.028(6) -0.012(5) 0.000(6) 0.005(5)
C71 0.039(8) 0.033(7) 0.052(8) -0.009(6) 0.004(7) -0.001(6)
C72 0.066(10) 0.043(9) 0.080(10) -0.010(8) 0.040(9) -0.003(7)
C73 0.061(11) 0.062(11) 0.094(13) -0.023(10) 0.049(10) -0.004(8)
C74 0.051(10) 0.049(9) 0.090(12) -0.011(9) 0.001(9) 0.008(8)
C75 0.051(9) 0.055(10) 0.083(12) -0.010(9) -0.014(9) 0.008(8)
C76 0.052(9) 0.054(9) 0.054(8) -0.009(8) -0.020(7) 0.003(8)
B1 0.058(12) 0.045(10) 0.050(10) 0.016(8) 0.007(9) 0.005(9)
F1 0.082(7) 0.099(7) 0.091(7) -0.032(6) 0.006(6) -0.023(6)
F2 0.113(8) 0.067(6) 0.083(6) 0.001(5) 0.024(6) 0.004(6)
F3 0.069(7) 0.110(8) 0.120(9) -0.022(7) -0.011(6) -0.017(6)
F4 0.134(8) 0.144(8) 0.126(7) 0.050(6) 0.040(7) 0.022(6)
B2 0.042(10) 0.050(11) 0.080(13) -0.002(10) 0.008(10) 0.003(9)
F5 0.072(7) 0.080(7) 0.135(9) -0.032(6) 0.010(6) -0.002(5)
F6 0.143(10) 0.082(7) 0.074(6) -0.018(5) -0.029(7) 0.005(6)
F7 0.31(2) 0.120(10) 0.089(8) 0.034(8) 0.003(11) -0.042(12)
F8 0.146(9) 0.131(8) 0.242(10) -0.014(8) 0.034(8) 0.004(7)
C77 0.112(10) 0.112(10) 0.113(10) 0.006(8) 0.008(9) -0.016(8)
C78 0.131(11) 0.118(11) 0.144(12) 0.004(9) 0.011(9) -0.014(9)
Cl3 0.134(4) 0.125(4) 0.085(3) -0.008(3) 0.004(3) 0.026(3)
Cl4 0.139(5) 0.133(5) 0.216(7) -0.026(5) 0.020(5) -0.006(4)
C80 0.102(11) 0.169(12) 0.128(11) -0.057(9) -0.012(9) 0.012(9)
Cl5 0.117(4) 0.095(3) 0.130(4) -0.026(3) 0.016(3) 0.011(3)
Cl6 0.150(5) 0.111(4) 0.136(5) 0.004(4) -0.052(4) 0.011(4)
C81 0.222(6) 0.221(6) 0.200(6) -0.050(5) 0.031(5) -0.028(5)
C82 0.345(10) 0.355(10) 0.335(9) -0.054(7) -0.001(7) -0.037(7)
Cl7 0.222(6) 0.221(6) 0.200(6) -0.050(5) 0.031(5) -0.028(5)
Cl8 0.345(10) 0.355(10) 0.335(9) -0.054(7) -0.001(7) -0.037(7)
C83 0.31(2) 0.31(2) 0.31(2) 0.008(10) 0.005(10) 0.004(10)
C84 0.26(2) 0.26(2) 0.25(2) -0.001(10) 0.004(10) 0.005(10)
Cl9 0.302(9) 0.229(8) 0.263(9) 0.012(7) 0.048(8) 0.049(7)
Cl10 0.229(8) 0.313(9) 0.264(9) 0.043(8) -0.002(7) 0.038(7)
C85 0.27(2) 0.27(2) 0.28(2) 0.019(10) -0.002(10) 0.004(10)
C86 0.097(10) 0.144(11) 0.116(10) 0.057(9) -0.012(8) -0.033(8)
Cl11 0.240(8) 0.224(7) 0.205(7) 0.061(6) 0.057(6) 0.030(6)
Cl12 0.258(9) 0.283(9) 0.303(9) 0.089(8) 0.010(8) 0.035(7)

loop_
_atom_type_symbol
_atom_type_description
_atom_type_scat_dispersion_real
_atom_type_scat_dispersion_imag
_atom_type_scat_source
C C 0.0033 0.0016 'International Tables Vol C Tables 4.2.6.8 and 6.1.1.4'
H H 0.0000 0.0000 'International Tables Vol C Tables 4.2.6.8 and 6.1.1.4'
B B 0.0013 0.0007 'International Tables Vol C Tables 4.2.6.8 and 6.1.1.4'
N N 0.0061 0.0033 'International Tables Vol C Tables 4.2.6.8 and 6.1.1.4'
F F 0.0171 0.0103 'International Tables Vol C Tables 4.2.6.8 and 6.1.1.4'
Cl Cl 0.1484 0.1585 'International Tables Vol C Tables 4.2.6.8 and 6.1.1.4'
Ni Ni 0.3393 1.1124 'International Tables Vol C Tables 4.2.6.8 and 6.1.1.4'

loop_
_geom_angle_atom_site_label_1
_geom_angle_atom_site_label_2
_geom_angle_atom_site_label_3
_geom_angle
N9 Ni1 N5 89.4(4)
N9 Ni1 N1 164.7(4)
N5 Ni1 N1 89.0(4)
N9 Ni1 N13 86.8(4)
N5 Ni1 N13 164.8(4)
N1 Ni1 N13 90.9(4)
N9 Ni1 Cl1 97.1(3)
N5 Ni1 Cl1 97.6(3)
N1 Ni1 Cl1 98.1(3)
N13 Ni1 Cl1 97.4(3)
N9 Ni1 Ni2 83.0(3)
N5 Ni1 Ni2 82.5(3)
N1 Ni1 Ni2 81.7(3)
N13 Ni1 Ni2 82.5(3)
Cl1 Ni1 Ni2 179.83(15)
N6 Ni2 N2 91.8(4)
N6 Ni2 N14 177.5(4)
N2 Ni2 N14 88.5(4)
N6 Ni2 N10 89.2(4)
N2 Ni2 N10 175.6(4)
N14 Ni2 N10 90.3(4)
N6 Ni2 Ni3 88.9(3)
N2 Ni2 Ni3 87.8(3)
N14 Ni2 Ni3 88.6(3)
N10 Ni2 Ni3 87.9(3)
N6 Ni2 Ni1 91.6(3)
N2 Ni2 Ni1 92.1(3)
N14 Ni2 Ni1 90.9(3)
N10 Ni2 Ni1 92.1(3)
Ni3 Ni2 Ni1 179.55(9)
N15 Ni3 N3 89.0(4)
N15 Ni3 N11 90.6(4)
N3 Ni3 N11 177.0(4)
N15 Ni3 N7 175.7(4)
N3 Ni3 N7 91.3(4)
N11 Ni3 N7 88.9(4)
N15 Ni3 Ni2 88.2(3)
N3 Ni3 Ni2 89.2(3)
N11 Ni3 Ni2 87.8(3)
N7 Ni3 Ni2 87.5(3)
N15 Ni3 Ni4 91.4(3)
N3 Ni3 Ni4 91.3(3)
N11 Ni3 Ni4 91.7(3)
N7 Ni3 Ni4 93.0(3)
Ni2 Ni3 Ni4 179.29(10)
N4 Ni4 N12 164.3(3)
N4 Ni4 N16 90.4(4)
N12 Ni4 N16 87.8(3)
N4 Ni4 N8 88.9(3)
N12 Ni4 N8 88.9(3)
N16 Ni4 N8 165.2(4)
N4 Ni4 Cl2 97.8(3)
N12 Ni4 Cl2 97.9(3)
N16 Ni4 Cl2 97.4(3)
N8 Ni4 Cl2 97.3(3)
N4 Ni4 Ni3 81.9(3)
N12 Ni4 Ni3 82.4(3)
N16 Ni4 Ni3 83.2(3)
N8 Ni4 Ni3 82.1(3)
Cl2 Ni4 Ni3 179.36(11)
C5 N1 C1 117.5(13)
C5 N1 Ni1 123.1(8)
C1 N1 Ni1 118.8(10)
C5 N2 C8 121.1(11)
C5 N2 Ni2 120.9(9)
C8 N2 Ni2 117.9(9)
C8 N3 C9 122.1(11)
C8 N3 Ni3 116.6(8)
C9 N3 Ni3 121.2(8)
C13 N4 C9 119.2(10)
C13 N4 Ni4 118.1(8)
C9 N4 Ni4 122.7(8)
C20 N5 C24 116.4(12)
C20 N5 Ni1 120.8(10)
C24 N5 Ni1 121.9(8)
C27 N6 C24 119.3(10)
C27 N6 Ni2 119.3(8)
C24 N6 Ni2 121.0(8)
C27 N7 C28 123.0(10)
C27 N7 Ni3 118.8(8)
C28 N7 Ni3 118.2(8)
C32 N8 C28 120.7(10)
C32 N8 Ni4 118.0(7)
C28 N8 Ni4 121.1(8)
C39 N9 C43 116.0(12)
C39 N9 Ni1 120.8(9)
C43 N9 Ni1 122.1(9)
C46 N10 C43 120.7(12)
C46 N10 Ni2 119.0(8)
C43 N10 Ni2 120.0(9)
C46 N11 C47 123.1(10)
C46 N11 Ni3 118.1(8)
C47 N11 Ni3 118.7(8)
C47 N12 C51 120.6(10)
C47 N12 Ni4 121.6(8)
C51 N12 Ni4 117.5(8)
C58 N13 C62 117.6(12)
C58 N13 Ni1 120.3(10)
C62 N13 Ni1 120.8(8)
C62 N14 C65 121.3(10)
C62 N14 Ni2 120.6(8)
C65 N14 Ni2 117.6(8)
C65 N15 C66 121.6(10)
C65 N15 Ni3 118.1(8)
C66 N15 Ni3 120.3(7)
C70 N16 C66 118.0(10)
C70 N16 Ni4 120.3(7)
C66 N16 Ni4 121.5(8)
C2 C1 N1 122.9(15)
C1 C2 C3 120.8(14)
C4 C3 C2 116.5(14)
C5 C4 C3 120.0(13)
C5 C4 C6 118.0(12)
C3 C4 C6 122.0(14)
N2 C5 N1 115.5(12)
N2 C5 C4 122.4(12)
N1 C5 C4 122.1(11)
C7 C6 C4 120.0(14)
C6 C7 C8 120.5(14)
N3 C8 N2 118.9(12)
N3 C8 C7 123.0(12)
N2 C8 C7 117.7(12)
N4 C9 N3 114.6(10)
N4 C9 C10 119.6(11)
N3 C9 C10 125.4(11)
C9 C10 C11 120.6(12)
C12 C11 C10 119.3(12)
C13 C12 C11 116.3(11)
C13 C12 C14 121.5(12)
C11 C12 C14 122.0(12)
N4 C13 C12 125.0(11)
C15 C14 C19 116.6(12)
C15 C14 C12 121.0(12)
C19 C14 C12 121.6(11)
C14 C15 C16 121.0(14)
C17 C16 C15 119.3(14)
C16 C17 C18 121.3(14)
C19 C18 C17 119.3(14)
C18 C19 C14 122.3(13)
N5 C20 C21 124.4(14)
C22 C21 C20 118.5(14)
C23 C22 C21 118.5(14)
C22 C23 C24 118.9(14)
C22 C23 C25 124.2(13)
C24 C23 C25 116.9(12)
N5 C24 N6 115.3(11)
N5 C24 C23 122.7(12)
N6 C24 C23 121.7(12)
C26 C25 C23 122.0(12)
C25 C26 C27 119.4(13)
N7 C27 N6 116.4(10)
N7 C27 C26 123.3(12)
N6 C27 C26 120.3(11)
N8 C28 N7 117.4(10)
N8 C28 C29 117.9(11)
N7 C28 C29 124.4(11)
C30 C29 C28 119.3(12)
C29 C30 C31 121.1(12)
C32 C31 C30 117.5(12)
C32 C31 C33 121.3(11)
C30 C31 C33 121.2(11)
N8 C32 C31 123.3(11)
C34 C33 C38 118.7(12)
C34 C33 C31 122.0(13)
C38 C33 C31 119.3(11)
C33 C34 C35 119.1(14)
C36 C35 C34 122.1(15)
C35 C36 C37 121.6(14)
C38 C37 C36 116.8(14)
C37 C38 C33 121.8(13)
N9 C39 C40 123.7(13)
C39 C40 C41 119.8(13)
C42 C41 C40 118.4(14)
C41 C42 C43 119.3(13)
C41 C42 C44 123.5(13)
C43 C42 C44 117.1(12)
N10 C43 N9 115.9(12)
N10 C43 C42 121.5(12)
N9 C43 C42 122.5(12)
C45 C44 C42 120.6(13)
C44 C45 C46 119.8(13)
N11 C46 N10 117.1(12)
N11 C46 C45 122.8(11)
N10 C46 C45 120.0(11)
N12 C47 N11 117.5(10)
N12 C47 C48 119.5(11)
N11 C47 C48 122.6(10)
C47 C48 C49 119.8(11)
C50 C49 C48 118.9(12)
C51 C50 C49 116.7(11)
C51 C50 C52 122.1(11)
C49 C50 C52 121.1(11)
N12 C51 C50 124.3(11)
C57 C52 C53 118.3(12)
C57 C52 C50 120.2(11)
C53 C52 C50 120.9(11)
C52 C53 C54 121.2(13)
C55 C54 C53 119.9(13)
C54 C55 C56 119.3(13)
C55 C56 C57 120.5(13)
C52 C57 C56 120.8(13)
N13 C58 C59 123.8(14)
C60 C59 C58 118.4(14)
C59 C60 C61 119.6(15)
C60 C61 C62 118.4(14)
C60 C61 C63 124.3(13)
C62 C61 C63 117.2(12)
N13 C62 N14 116.2(11)
N13 C62 C61 122.1(12)
N14 C62 C61 121.7(12)
C64 C63 C61 121.0(12)
C63 C64 C65 120.6(12)
N15 C65 N14 118.1(10)
N15 C65 C64 124.2(11)
N14 C65 C64 117.6(11)
N16 C66 C67 120.5(11)
N16 C66 N15 115.2(10)
C67 C66 N15 124.3(10)
C66 C67 C68 120.5(11)
C67 C68 C69 120.1(12)
C70 C69 C68 115.9(11)
C70 C69 C71 122.0(11)
C68 C69 C71 122.2(11)
N16 C70 C69 124.7(11)
C72 C71 C76 117.4(12)
C72 C71 C69 121.1(12)
C76 C71 C69 121.4(11)
C71 C72 C73 120.2(14)
C74 C73 C72 121.1(14)
C75 C74 C73 119.8(14)
C74 C75 C76 120.3(15)
C75 C76 C71 121.1(14)
F3 B1 F1 111.3(13)
F3 B1 F2 113.3(14)
F1 B1 F2 106.8(13)
F3 B1 F4 109.2(14)
F1 B1 F4 108.5(15)
F2 B1 F4 107.5(13)
F8 B2 F7 106.8(17)
F8 B2 F5 111.3(15)
F7 B2 F5 114.7(16)
F8 B2 F6 111.1(18)
F7 B2 F6 102.8(14)
F5 B2 F6 109.9(14)
C78 C77 Cl3 108.5(13)
C77 C78 Cl4 108.5(13)
C80 C79 Cl5 111.5(15)
C79 C80 Cl6 107.4(16)
C82 C81 Cl7 105.6(9)
C81 C82 Cl8 104.2(18)
C84 C83 Cl9 111.3(10)
C83 C84 Cl10 113.2(10)
C86 C85 Cl11 106.5(9)
C85 C86 Cl12 105.5(14)

loop_
_geom_bond_atom_site_label_1
_geom_bond_atom_site_label_2
_geom_bond_distance
Ni1 N9 2.081(11)
Ni1 N5 2.083(11)
Ni1 N1 2.084(11)
Ni1 N13 2.100(11)
Ni1 Cl1 2.309(4)
Ni1 Ni2 2.423(2)
Ni2 N6 1.896(10)
Ni2 N2 1.923(10)
Ni2 N14 1.924(9)
Ni2 N10 1.937(11)
Ni2 Ni3 2.336(2)
Ni3 N15 1.875(9)
Ni3 N3 1.884(10)
Ni3 N11 1.898(10)
Ni3 N7 1.897(9)
Ni3 Ni4 2.4263(19)
Ni4 N4 2.086(9)
Ni4 N12 2.092(9)
Ni4 N16 2.114(9)
Ni4 N8 2.135(9)
Ni4 Cl2 2.319(3)
N1 C5 1.359(15)
N1 C1 1.363(16)
N2 C5 1.351(14)
N2 C8 1.384(15)
N3 C8 1.351(16)
N3 C9 1.366(14)
N4 C13 1.357(14)
N4 C9 1.362(14)
N5 C20 1.333(15)
N5 C24 1.361(15)
N6 C27 1.380(15)
N6 C24 1.383(15)
N7 C27 1.357(14)
N7 C28 1.383(14)
N8 C32 1.317(13)
N8 C28 1.357(13)
N9 C39 1.358(15)
N9 C43 1.387(16)
N10 C46 1.356(15)
N10 C43 1.380(15)
N11 C46 1.344(14)
N11 C47 1.372(14)
N12 C47 1.340(13)
N12 C51 1.350(13)
N13 C58 1.311(17)
N13 C62 1.360(15)
N14 C62 1.368(15)
N14 C65 1.376(14)
N15 C65 1.358(14)
N15 C66 1.392(14)
N16 C70 1.349(13)
N16 C66 1.354(13)
C1 C2 1.356(19)
C2 C3 1.41(2)
C3 C4 1.401(17)
C4 C5 1.397(18)
C4 C6 1.403(18)
C6 C7 1.387(17)
C7 C8 1.432(18)
C9 C10 1.389(16)
C10 C11 1.413(18)
C11 C12 1.410(17)
C12 C13 1.373(16)
C12 C14 1.463(16)
C14 C15 1.393(17)
C14 C19 1.401(17)
C15 C16 1.426(19)
C16 C17 1.347(19)
C17 C18 1.382(18)
C18 C19 1.379(18)
C20 C21 1.401(19)
C21 C22 1.396(19)
C22 C23 1.379(18)
C23 C24 1.418(18)
C23 C25 1.422(18)
C25 C26 1.347(17)
C26 C27 1.430(16)
C28 C29 1.430(16)
C29 C30 1.350(17)
C30 C31 1.375(16)
C31 C32 1.367(15)
C31 C33 1.492(17)
C33 C34 1.384(17)
C33 C38 1.431(18)
C34 C35 1.41(2)
C35 C36 1.32(2)
C36 C37 1.44(2)
C37 C38 1.375(18)
C39 C40 1.372(19)
C40 C41 1.398(19)
C41 C42 1.381(17)
C42 C43 1.401(18)
C42 C44 1.426(18)
C44 C45 1.373(17)
C45 C46 1.414(18)
C47 C48 1.397(16)
C48 C49 1.423(16)
C49 C50 1.414(16)
C50 C51 1.365(15)
C50 C52 1.482(15)
C52 C57 1.359(16)
C52 C53 1.381(17)
C53 C54 1.404(18)
C54 C55 1.351(18)
C55 C56 1.381(18)
C56 C57 1.396(17)
C58 C59 1.41(2)
C59 C60 1.35(2)
C60 C61 1.390(19)
C61 C62 1.396(17)
C61 C63 1.425(18)
C63 C64 1.345(17)
C64 C65 1.445(16)
C66 C67 1.375(16)
C67 C68 1.380(16)
C68 C69 1.389(16)
C69 C70 1.385(15)
C69 C71 1.458(16)
C71 C72 1.376(17)
C71 C76 1.395(17)
C72 C73 1.392(18)
C73 C74 1.36(2)
C74 C75 1.35(2)
C75 C76 1.386(18)
B1 F3 1.336(19)
B1 F1 1.354(18)
B1 F2 1.363(17)
B1 F4 1.389(17)
B2 F8 1.31(2)
B2 F7 1.34(2)
B2 F5 1.354(18)
B2 F6 1.36(2)
C77 C78 1.515(10)
C77 Cl3 1.769(9)
C78 Cl4 1.746(10)
C79 C80 1.550(10)
C79 Cl5 1.751(10)
C80 Cl6 1.720(9)
C81 C82 1.553(10)
C81 Cl7 1.814(10)
C82 Cl8 1.752(10)
C83 C84 1.514(10)
C83 Cl9 1.773(10)
C84 Cl10 1.757(10)
C85 C86 1.557(10)
C85 Cl11 1.761(10)
C86 Cl12 1.697(9)
